data_4308014
loop_
_publ_author_name
'Jens Beckmann'
'Stephan Heitz'
'Malte Hesse'

_publ_contact_author_address
;Institut f\"ur Chemie und Biochemie, 
Freie Universit\"at Berlin, 
Fabeckstr. 34-36, 
14195 Berlin, 
Germany
;
_publ_contact_author_email beckmann@chemie.fu-berlin.de
_publ_contact_author_fax '+49 (0)30-838-52440'
_publ_contact_author_name 'Jens Beckmann'
_publ_contact_author_phone '+49 (0)30-838-54697'
_publ_section_title
;
Four Distinctively Different Decomposition Pathways of Metastable
Supermesityltellurium(IV) Trichloride
;
_journal_name_full 'Inorganic Chemistry'
_journal_page_first 3275
_journal_page_last 3282
_journal_paper_doi 10.1021/ic062469m
_journal_volume 46
_journal_year 2007
_chemical_formula_sum 'C38 H56 Cl4 O Te2'
_chemical_formula_weight 925.83
_chemical_name_systematic
;
 ?
;
_space_group_IT_number 14
_symmetry_cell_setting monoclinic
_symmetry_space_group_name_Hall '-P 2ybc'
_symmetry_space_group_name_H-M 'P 1 21/c 1'
_atom_sites_solution_hydrogens geom
_atom_sites_solution_primary direct
_atom_sites_solution_secondary difmap
_audit_creation_method SHELXL-97
_cell_angle_alpha 90.00
_cell_angle_beta 114.308(5)
_cell_angle_gamma 90.00
_cell_formula_units_Z 2
_cell_length_a 10.536(2)
_cell_length_b 18.065(4)
_cell_length_c 11.779(3)
_cell_measurement_temperature 173
_cell_volume 2043.2(8)
_computing_cell_refinement 'Bruker SMART'
_computing_data_collection 'Bruker SMART'
_computing_data_reduction 'Bruker SAINT'
_computing_molecular_graphics 'Bruker SHELXTL'
_computing_publication_material 'Bruker SHELXTL'
_computing_structure_refinement 'Bruker SHELXTL'
_computing_structure_solution 'Bruker SHELXTL'
_diffrn_ambient_temperature 173
_diffrn_measured_fraction_theta_full 0.983
_diffrn_measured_fraction_theta_max 0.983
_diffrn_measurement_device_type 'CCD area detector'
_diffrn_measurement_method 'phi and omega scans with .3 deg in omega'
_diffrn_radiation_monochromator graphite
_diffrn_radiation_source 'fine-focus sealed tube'
_diffrn_radiation_type MoK\a
_diffrn_radiation_wavelength 0.71073
_diffrn_reflns_av_R_equivalents 0.0177
_diffrn_reflns_av_sigmaI/netI 0.0150
_diffrn_reflns_limit_h_max 13
_diffrn_reflns_limit_h_min -15
_diffrn_reflns_limit_k_max 25
_diffrn_reflns_limit_k_min -25
_diffrn_reflns_limit_l_max 16
_diffrn_reflns_limit_l_min -12
_diffrn_reflns_number 25267
_diffrn_reflns_theta_full 30.53
_diffrn_reflns_theta_max 30.53
_diffrn_reflns_theta_min 2.12
_exptl_absorpt_coefficient_mu 1.717
_exptl_absorpt_correction_T_max 1.0
_exptl_absorpt_correction_T_min 0.88
_exptl_absorpt_correction_type empiric
_exptl_crystal_colour colorless
_exptl_crystal_density_diffrn 1.505
_exptl_crystal_density_method 'not measured'
_exptl_crystal_description prism
_exptl_crystal_F_000 928
_exptl_crystal_size_max 0.41
_exptl_crystal_size_mid 0.3
_exptl_crystal_size_min 0.29
_refine_diff_density_max 1.193
_refine_diff_density_min -0.411
_refine_diff_density_rms 0.072
_refine_ls_extinction_method none
_refine_ls_goodness_of_fit_ref 1.048
_refine_ls_hydrogen_treatment mixed
_refine_ls_matrix_type full
_refine_ls_number_parameters 229
_refine_ls_number_reflns 6137
_refine_ls_number_restraints 0
_refine_ls_restrained_S_all 1.048
_refine_ls_R_factor_all 0.0279
_refine_ls_R_factor_gt 0.0224
_refine_ls_shift/su_max 0.002
_refine_ls_shift/su_mean 0.000
_refine_ls_structure_factor_coef Fsqd
_refine_ls_weighting_details 'calc w=1/[\s^2^(Fo^2^)+(0.0317P)^2^+1.2089P] where P=(Fo^2^+2Fc^2^)/3'
_refine_ls_weighting_scheme calc
_refine_ls_wR_factor_gt 0.0582
_refine_ls_wR_factor_ref 0.0621
_reflns_number_gt 5388
_reflns_number_total 6137
_reflns_threshold_expression >2sigma(I)
_cod_data_source_file ic062469msi20061226_121157.cif
_cod_data_source_block added_by_encifer
_cod_depositor_comments
;
The following automatic conversions were performed:
'_symmetry_cell_setting' value 'Monoclinic' changed to 'monoclinic'
according to '/home/saulius/struct/CIF-dictionaries/cif_core.dic'
dictionary named 'cif_core.dic' version 2.4.1 from 2010-06-29.

Automatic conversion script
Id: cif_fix_enum 1527 2010-12-29 10:47:43Z saulius 
;
_cod_original_cell_volume 2043.1(8)
_cod_original_sg_symbol_H-M 'P 1 21/c 1 '
_cod_original_formula_sum 'C38 H56 Cl4 O1 Te2'
_cod_database_code 4308014

loop_
_symmetry_equiv_pos_as_xyz
'x, y, z'
'-x, y+1/2, -z+1/2'
'-x, -y, -z'
'x, -y-1/2, z-1/2'

loop_
_atom_site_label
_atom_site_type_symbol
_atom_site_fract_x
_atom_site_fract_y
_atom_site_fract_z
_atom_site_U_iso_or_equiv
_atom_site_adp_type
_atom_site_occupancy
_atom_site_symmetry_multiplicity
_atom_site_calc_flag
_atom_site_refinement_flags
_atom_site_disorder_assembly
_atom_site_disorder_group
Te1 Te 0.516174(11) 0.082502(6) 0.866465(10) 0.02525(4) Uani 1 1 d . A .
Cl2 Cl 0.36963(5) 0.09388(3) 0.63984(5) 0.04145(11) Uani 1 1 d . . .
Cl1 Cl 0.67418(5) 0.05743(3) 1.09800(4) 0.03860(11) Uani 1 1 d . . .
C14 C 0.83481(17) 0.23964(9) 0.86460(15) 0.0240(3) Uani 1 1 d . . .
H14 H 0.8590 0.2894 0.8791 0.029 Uiso 1 1 calc R . .
C15 C 0.71260(16) 0.21629(8) 0.87276(14) 0.0209(3) Uani 1 1 d . A .
C24 C 1.05564(19) 0.22316(10) 0.82916(18) 0.0310(4) Uani 1 1 d . . .
C11 C 0.76645(17) 0.09077(8) 0.82180(15) 0.0229(3) Uani 1 1 d . A .
C28 C 0.61838(18) 0.27269(9) 0.90013(16) 0.0252(3) Uani 1 1 d . . .
C13 C 0.92315(17) 0.19258(9) 0.83592(15) 0.0243(3) Uani 1 1 d . A .
C12 C 0.88653(17) 0.11850(9) 0.81325(16) 0.0262(3) Uani 1 1 d . . .
H12 H 0.9427 0.0867 0.7920 0.031 Uiso 1 1 calc R A .
C29 C 0.47707(19) 0.27796(11) 0.78707(18) 0.0335(4) Uani 1 1 d . . .
H29A H 0.4188 0.3130 0.8042 0.050 Uiso 1 1 calc R . .
H29B H 0.4329 0.2303 0.7710 0.050 Uiso 1 1 calc R . .
H29C H 0.4914 0.2938 0.7154 0.050 Uiso 1 1 calc R . .
C31 C 0.6814(2) 0.35089(10) 0.9218(2) 0.0353(4) Uani 1 1 d . . .
H31A H 0.7702 0.3503 0.9920 0.053 Uiso 1 1 calc R . .
H31B H 0.6201 0.3844 0.9379 0.053 Uiso 1 1 calc R . .
H31C H 0.6933 0.3668 0.8491 0.053 Uiso 1 1 calc R . .
C20 C 0.72745(18) 0.00910(9) 0.79295(17) 0.0268(3) Uani 1 1 d . . .
C21 C 0.6052(2) -0.01315(9) 0.82733(19) 0.0320(4) Uani 1 1 d . A .
H21A H 0.6392 -0.0454 0.8996 0.038 Uiso 1 1 calc R . .
H21B H 0.5352 -0.0399 0.7586 0.038 Uiso 1 1 calc R . .
C10 C 0.68245(16) 0.13991(8) 0.85180(14) 0.0216(3) Uani 1 1 d . . .
C30 C 0.5973(2) 0.25220(11) 1.01800(19) 0.0365(4) Uani 1 1 d . . .
H30A H 0.6862 0.2490 1.0877 0.055 Uiso 1 1 calc R . .
H30B H 0.5506 0.2053 1.0059 0.055 Uiso 1 1 calc R . .
H30C H 0.5419 0.2895 1.0340 0.055 Uiso 1 1 calc R . .
C22 C 0.8506(2) -0.04135(11) 0.8680(2) 0.0431(5) Uani 1 1 d . A .
H22A H 0.8237 -0.0921 0.8485 0.065 Uiso 1 1 calc R . .
H22B H 0.8778 -0.0331 0.9554 0.065 Uiso 1 1 calc R . .
H22C H 0.9275 -0.0304 0.8470 0.065 Uiso 1 1 calc R . .
C23 C 0.6838(2) -0.00422(11) 0.65303(19) 0.0394(4) Uani 1 1 d . A .
H23A H 0.6589 -0.0553 0.6340 0.059 Uiso 1 1 calc R . .
H23B H 0.7599 0.0078 0.6316 0.059 Uiso 1 1 calc R . .
H23C H 0.6052 0.0265 0.6061 0.059 Uiso 1 1 calc R . .
C26 C 1.0158(4) 0.28451(19) 0.7333(3) 0.0482(8) Uani 0.70 1 d P A 1
H26A H 1.0982 0.3040 0.7283 0.072 Uiso 0.70 1 calc PR A 1
H26B H 0.9694 0.3233 0.7572 0.072 Uiso 0.70 1 calc PR A 1
H26C H 0.9546 0.2652 0.6535 0.072 Uiso 0.70 1 calc PR A 1
C27 C 1.1519(3) 0.2500(2) 0.9566(3) 0.0525(9) Uani 0.70 1 d P A 1
H27A H 1.1745 0.2096 1.0146 0.079 Uiso 0.70 1 calc PR A 1
H27B H 1.1069 0.2884 0.9827 0.079 Uiso 0.70 1 calc PR A 1
H27C H 1.2357 0.2690 0.9539 0.079 Uiso 0.70 1 calc PR A 1
C25 C 1.1313(4) 0.16219(19) 0.7879(4) 0.0569(10) Uani 0.70 1 d P A 1
H25A H 1.1572 0.1224 0.8471 0.085 Uiso 0.70 1 calc PR A 1
H25B H 1.2133 0.1826 0.7836 0.085 Uiso 0.70 1 calc PR A 1
H25C H 1.0702 0.1438 0.7074 0.085 Uiso 0.70 1 calc PR A 1
C27' C 1.0851(8) 0.3088(4) 0.8669(9) 0.050(2) Uani 0.30 1 d P A -1
H27D H 1.0908 0.3158 0.9497 0.075 Uiso 0.30 1 calc PR A -1
H27E H 1.0108 0.3384 0.8095 0.075 Uiso 0.30 1 calc PR A -1
H27F H 1.1715 0.3234 0.8642 0.075 Uiso 0.30 1 calc PR A -1
C26' C 1.0493(9) 0.2207(6) 0.6985(7) 0.056(2) Uani 0.30 1 d P A -1
H26D H 1.1341 0.2404 0.6989 0.085 Uiso 0.30 1 calc PR A -1
H26E H 0.9719 0.2497 0.6440 0.085 Uiso 0.30 1 calc PR A -1
H26F H 1.0379 0.1704 0.6698 0.085 Uiso 0.30 1 calc PR A -1
C25' C 1.1854(7) 0.1833(5) 0.9219(8) 0.051(2) Uani 0.30 1 d P A -1
H25D H 1.1867 0.1858 1.0038 0.076 Uiso 0.30 1 calc PR A -1
H25E H 1.2674 0.2066 0.9223 0.076 Uiso 0.30 1 calc PR A -1
H25F H 1.1832 0.1324 0.8977 0.076 Uiso 0.30 1 calc PR A -1
C1 C 0.9747(5) 0.4798(3) 0.9432(4) 0.1047(13) Uiso 1 1 d . . .
O1 O 1.027(2) 0.4223(11) 0.965(2) 0.182(8) Uiso 0.25 1 d P B 1
O1' O 0.9603(9) 0.5001(5) 0.8376(8) 0.067(2) Uiso 0.25 1 d P B -1

loop_
_atom_site_aniso_label
_atom_site_aniso_U_11
_atom_site_aniso_U_22
_atom_site_aniso_U_33
_atom_site_aniso_U_23
_atom_site_aniso_U_13
_atom_site_aniso_U_12
Te1 0.02316(6) 0.02741(6) 0.02699(7) -0.00080(4) 0.01214(5) -0.00610(4)
Cl2 0.0329(2) 0.0491(3) 0.0312(2) -0.00336(19) 0.00197(19) -0.00009(19)
Cl1 0.0425(3) 0.0418(2) 0.0291(2) 0.00483(18) 0.01236(19) -0.0119(2)
C14 0.0245(7) 0.0231(7) 0.0247(8) -0.0009(5) 0.0106(6) -0.0048(6)
C15 0.0210(7) 0.0223(6) 0.0196(7) -0.0005(5) 0.0085(6) -0.0013(5)
C24 0.0256(8) 0.0336(8) 0.0385(10) 0.0002(7) 0.0181(8) -0.0042(6)
C11 0.0250(7) 0.0212(6) 0.0219(7) -0.0002(5) 0.0090(6) -0.0013(5)
C28 0.0268(8) 0.0244(7) 0.0276(8) -0.0026(6) 0.0144(7) -0.0006(6)
C13 0.0216(7) 0.0291(7) 0.0240(8) 0.0013(6) 0.0111(6) -0.0025(6)
C12 0.0247(8) 0.0270(7) 0.0295(8) -0.0007(6) 0.0138(7) 0.0015(6)
C29 0.0279(9) 0.0330(8) 0.0377(10) -0.0016(7) 0.0116(8) 0.0051(7)
C31 0.0372(10) 0.0245(8) 0.0461(11) -0.0059(7) 0.0192(9) -0.0007(7)
C20 0.0298(8) 0.0211(7) 0.0298(8) -0.0023(6) 0.0124(7) -0.0015(6)
C21 0.0363(9) 0.0242(7) 0.0371(10) -0.0013(7) 0.0168(8) -0.0066(7)
C10 0.0207(7) 0.0234(7) 0.0208(7) 0.0010(5) 0.0085(6) -0.0027(5)
C30 0.0470(11) 0.0369(9) 0.0350(10) -0.0027(7) 0.0264(9) 0.0030(8)
C22 0.0387(11) 0.0270(8) 0.0576(13) 0.0037(8) 0.0137(10) 0.0038(8)
C23 0.0496(12) 0.0375(9) 0.0341(10) -0.0106(8) 0.0200(9) -0.0104(8)
C26 0.0449(17) 0.0496(17) 0.061(2) 0.0138(15) 0.0328(16) -0.0068(14)
C27 0.0307(15) 0.070(2) 0.053(2) -0.0064(17) 0.0132(14) -0.0203(15)
C25 0.0455(18) 0.0446(17) 0.103(3) -0.0091(18) 0.054(2) -0.0078(14)
C27' 0.043(4) 0.038(3) 0.083(6) -0.012(4) 0.042(4) -0.022(3)
C26' 0.046(4) 0.096(7) 0.040(4) -0.009(4) 0.031(4) -0.030(4)
C25' 0.019(3) 0.063(5) 0.068(5) 0.024(4) 0.015(3) -0.001(3)

loop_
_atom_type_symbol
_atom_type_description
_atom_type_scat_dispersion_real
_atom_type_scat_dispersion_imag
_atom_type_scat_source
C C 0.0033 0.0016 'International Tables Vol C Tables 4.2.6.8 and 6.1.1.4'
H H 0.0000 0.0000 'International Tables Vol C Tables 4.2.6.8 and 6.1.1.4'
Cl Cl 0.1484 0.1585 'International Tables Vol C Tables 4.2.6.8 and 6.1.1.4'
Te Te -0.5308 1.6751 'International Tables Vol C Tables 4.2.6.8 and 6.1.1.4'
O O 0.0106 0.0060 'International Tables Vol C Tables 4.2.6.8 and 6.1.1.4'

loop_
_geom_angle_atom_site_label_1
_geom_angle_atom_site_label_2
_geom_angle_atom_site_label_3
_geom_angle
_geom_angle_site_symmetry_1
_geom_angle_site_symmetry_3
_geom_angle_publ_flag
C10 Te1 C21 85.73(7) . . ?
C10 Te1 Cl2 92.37(5) . . ?
C21 Te1 Cl2 88.19(6) . . ?
C10 Te1 Cl1 88.66(5) . . ?
C21 Te1 Cl1 86.31(6) . . ?
Cl2 Te1 Cl1 174.324(18) . . ?
C15 C14 C13 123.84(14) . . ?
C14 C15 C10 115.47(14) . . ?
C14 C15 C28 120.33(14) . . ?
C10 C15 C28 124.18(14) . . ?
C27 C24 C26' 138.9(3) . . ?
C27 C24 C26 112.0(2) . . ?
C26' C24 C26 51.7(4) . . ?
C27 C24 C25' 53.4(4) . . ?
C26' C24 C25' 111.3(5) . . ?
C26 C24 C25' 140.2(3) . . ?
C27 C24 C13 108.54(18) . . ?
C26' C24 C13 112.5(3) . . ?
C26 C24 C13 108.89(18) . . ?
C25' C24 C13 110.9(3) . . ?
C27 C24 C25 108.6(3) . . ?
C26' C24 C25 58.2(4) . . ?
C26 C24 C25 107.9(2) . . ?
C25' C24 C25 57.8(4) . . ?
C13 C24 C25 110.91(17) . . ?
C27 C24 C27' 55.9(4) . . ?
C26' C24 C27' 103.5(5) . . ?
C26 C24 C27' 57.5(4) . . ?
C25' C24 C27' 104.0(5) . . ?
C13 C24 C27' 114.2(3) . . ?
C25 C24 C27' 134.9(3) . . ?
C10 C11 C12 118.37(14) . . ?
C10 C11 C20 121.86(14) . . ?
C12 C11 C20 119.72(14) . . ?
C31 C28 C29 106.55(15) . . ?
C31 C28 C30 106.51(15) . . ?
C29 C28 C30 110.38(15) . . ?
C31 C28 C15 111.70(14) . . ?
C29 C28 C15 109.63(13) . . ?
C30 C28 C15 111.91(14) . . ?
C12 C13 C14 118.16(15) . . ?
C12 C13 C24 121.61(15) . . ?
C14 C13 C24 120.23(15) . . ?
C13 C12 C11 121.21(15) . . ?
C11 C20 C22 111.00(15) . . ?
C11 C20 C23 108.86(14) . . ?
C22 C20 C23 109.50(16) . . ?
C11 C20 C21 111.52(14) . . ?
C22 C20 C21 106.98(15) . . ?
C23 C20 C21 108.94(15) . . ?
C20 C21 Te1 109.67(11) . . ?
C11 C10 C15 122.92(14) . . ?
C11 C10 Te1 110.07(11) . . ?
C15 C10 Te1 126.97(11) . . ?
O1 C1 O1' 109.6(13) . . ?
O1 C1 C1 107.1(13) . 3_767 ?
O1' C1 C1 129.3(8) . 3_767 ?

loop_
_geom_bond_atom_site_label_1
_geom_bond_atom_site_label_2
_geom_bond_distance
_geom_bond_site_symmetry_2
_geom_bond_publ_flag
Te1 C10 2.1032(15) . ?
Te1 C21 2.1056(19) . ?
Te1 Cl2 2.4817(7) . ?
Te1 Cl1 2.5838(7) . ?
C14 C15 1.395(2) . ?
C14 C13 1.401(2) . ?
C15 C10 1.415(2) . ?
C15 C28 1.546(2) . ?
C24 C27 1.504(4) . ?
C24 C26' 1.513(7) . ?
C24 C26 1.513(4) . ?
C24 C25' 1.533(7) . ?
C24 C13 1.534(2) . ?
C24 C25 1.550(4) . ?
C24 C27' 1.605(7) . ?
C11 C10 1.398(2) . ?
C11 C12 1.402(2) . ?
C11 C20 1.532(2) . ?
C28 C31 1.537(2) . ?
C28 C29 1.538(3) . ?
C28 C30 1.539(2) . ?
C13 C12 1.388(2) . ?
C20 C22 1.533(3) . ?
C20 C23 1.537(3) . ?
C20 C21 1.554(2) . ?
C1 O1 1.15(2) . ?
C1 O1' 1.245(9) . ?
C1 C1 1.421(9) 3_767 ?
